data_1544789
loop_
_publ_author_name
'Mohamed, Shaaban K.'
'Akkurt, Mehmet'
'Jasinski, Jerry P.'
'Hassan, Alaa A.'
'Abdel-Aziz, Ahmed T.'
'Albayati, Mustafa R.'

_publ_section_title
;
 4-Benzyl-1,2,4-triazaspiro[4.5]dec-1-ene-3-thione
;
_journal_coeditor_code SJ4077
_journal_issue 12
_journal_name_full IUCrData
_journal_page_first x161968
_journal_paper_doi 10.1107/S2414314616019684
_journal_volume 1
_journal_year 2016
_chemical_formula_iupac 'C14 H17 N3 S'
_chemical_formula_moiety 'C14 H17 N3 S'
_chemical_formula_sum 'C14 H17 N3 S'
_chemical_formula_weight 259.36
_chemical_name_systematic
;
4-Benzyl-1,2,4-triazaspiro[4.5]dec-1-ene-3-thione
;
_space_group_crystal_system orthorhombic
_space_group_IT_number 19
_space_group_name_Hall 'P 2ac 2ab'
_space_group_name_H-M_alt 'P 21 21 21'
_symmetry_space_group_name_Hall 'P 2ac 2ab'
_symmetry_space_group_name_H-M 'P 21 21 21'
_atom_sites_solution_hydrogens geom
_audit_creation_method SHELXL-2016/4
_cell_angle_alpha 90
_cell_angle_beta 90
_cell_angle_gamma 90
_cell_formula_units_Z 4
_cell_length_a 7.3730(6)
_cell_length_b 10.7698(7)
_cell_length_c 17.1056(12)
_cell_measurement_reflns_used 1528
_cell_measurement_temperature 173(2)
_cell_measurement_theta_max 68.7860
_cell_measurement_theta_min 4.8250
_cell_volume 1358.28(17)
_computing_cell_refinement
;
CrysAlis PRO (Agilent, 2014)
;
_computing_data_collection
;
CrysAlis PRO (Agilent, 2014)
;
_computing_data_reduction
;
CrysAlis PRO (Agilent, 2014)
;
_computing_molecular_graphics
;
PLATON (Spek, 2009)
;
_computing_publication_material
;
WinGX (Farrugia, 2012)
;
_computing_structure_refinement
;
SHELXL (Sheldrick, 2015b)
;
_computing_structure_solution
;
SHELXT (Sheldrick, 2015a)
;
_diffrn_ambient_temperature 173(2)
_diffrn_detector_area_resol_mean 16.0416
_diffrn_measured_fraction_theta_full 0.999
_diffrn_measured_fraction_theta_max 0.993
_diffrn_measurement_device 'four-circle diffractometer'
_diffrn_measurement_device_type 'Rigaku Oxford Diffraction'
_diffrn_measurement_method '\w scans'
_diffrn_radiation_monochromator graphite
_diffrn_radiation_type CuK\a
_diffrn_radiation_wavelength 1.54184
_diffrn_reflns_av_R_equivalents 0.0706
_diffrn_reflns_limit_h_max 8
_diffrn_reflns_limit_h_min -9
_diffrn_reflns_limit_k_max 13
_diffrn_reflns_limit_k_min -11
_diffrn_reflns_limit_l_max 20
_diffrn_reflns_limit_l_min -20
_diffrn_reflns_number 8805
_diffrn_reflns_theta_full 67.684
_diffrn_reflns_theta_max 71.657
_diffrn_reflns_theta_min 4.852
_exptl_absorpt_coefficient_mu 1.990
_exptl_absorpt_correction_T_max 1.00000
_exptl_absorpt_correction_T_min 0.53120
_exptl_absorpt_correction_type multi-scan
_exptl_absorpt_process_details
;
(CrysAlis PRO; Agilent, 2014)
;
_exptl_crystal_colour colourless
_exptl_crystal_density_diffrn 1.268
_exptl_crystal_description irregular
_exptl_crystal_F_000 552
_exptl_crystal_size_max 0.34
_exptl_crystal_size_mid 0.32
_exptl_crystal_size_min 0.22
_refine_diff_density_max 0.289
_refine_diff_density_min -0.284
_refine_ls_abs_structure_details
;
Flack (1983), 1097 Friedel pairs; refined as an inversion twin
;
_refine_ls_abs_structure_Flack 0.32(4)
_refine_ls_extinction_method none
_refine_ls_goodness_of_fit_ref 1.023
_refine_ls_hydrogen_treatment constr
_refine_ls_matrix_type full
_refine_ls_number_parameters 164
_refine_ls_number_reflns 2607
_refine_ls_number_restraints 0
_refine_ls_restrained_S_all 1.023
_refine_ls_R_factor_all 0.0801
_refine_ls_R_factor_gt 0.0556
_refine_ls_shift/su_max 0.000
_refine_ls_shift/su_mean 0.000
_refine_ls_structure_factor_coef Fsqd
_refine_ls_weighting_details 'w=1/[\s^2^(Fo^2^)+(0.0620P)^2^] where P=(Fo^2^+2Fc^2^)/3'
_refine_ls_weighting_scheme calc
_refine_ls_wR_factor_gt 0.1231
_refine_ls_wR_factor_ref 0.1378
_reflns_number_gt 1974
_reflns_number_total 2607
_reflns_threshold_expression 'I > 2\s(I)'
_cod_data_source_file sj4077sup1.cif
_cod_data_source_block I
_cod_database_code 1544789
_shelx_space_group_comment
;
The symmetry employed for this shelxl refinement is uniquely defined
by the following loop, which should always be used as a source of
symmetry information in preference to the above space-group names.
They are only intended as comments.
;

loop_
_space_group_symop_operation_xyz
'x, y, z'
'-x+1/2, -y, z+1/2'
'-x, y+1/2, -z+1/2'
'x+1/2, -y+1/2, -z'

loop_
_atom_site_type_symbol
_atom_site_label
_atom_site_fract_x
_atom_site_fract_y
_atom_site_fract_z
_atom_site_U_iso_or_equiv
_atom_site_adp_type
_atom_site_calc_flag
_atom_site_occupancy
C C1 0.5544(7) 0.2039(4) 0.4292(2) 0.0379(10) Uani d 1
C C2 0.5495(7) 0.4171(4) 0.4180(2) 0.0341(9) Uani d 1
C C3 0.7193(7) 0.4963(4) 0.4071(3) 0.0384(11) Uani d 1
H H3A 0.823318 0.452406 0.428091 0.046 Uiso calc 1
H H3B 0.740128 0.509365 0.351664 0.046 Uiso calc 1
C C4 0.7017(8) 0.6217(5) 0.4477(3) 0.0433(13) Uani d 1
H H4A 0.699621 0.609261 0.503813 0.052 Uiso calc 1
H H4B 0.806647 0.672345 0.435208 0.052 Uiso calc 1
C C5 0.5310(7) 0.6895(4) 0.4229(3) 0.0446(12) Uani d 1
H H5A 0.521308 0.766687 0.451853 0.053 Uiso calc 1
H H5B 0.538792 0.709806 0.367735 0.053 Uiso calc 1
C C6 0.3633(8) 0.6119(5) 0.4372(3) 0.0471(13) Uani d 1
H H6A 0.257830 0.656208 0.418029 0.056 Uiso calc 1
H H6B 0.348178 0.599756 0.493036 0.056 Uiso calc 1
C C7 0.3741(7) 0.4850(4) 0.3969(3) 0.0405(12) Uani d 1
H H7A 0.271087 0.434823 0.412623 0.049 Uiso calc 1
H H7B 0.368257 0.496254 0.340741 0.049 Uiso calc 1
C C8 0.5758(7) 0.2799(4) 0.2940(2) 0.0386(11) Uani d 1
H H8A 0.493986 0.337892 0.268686 0.046 Uiso calc 1
H H8B 0.535983 0.196663 0.280833 0.046 Uiso calc 1
C C9 0.7632(7) 0.2991(4) 0.2621(3) 0.0356(11) Uani d 1
C C10 0.7936(8) 0.3828(4) 0.2015(3) 0.0418(12) Uani d 1
H H10 0.696770 0.427247 0.180833 0.050 Uiso calc 1
C C11 0.9654(9) 0.4006(5) 0.1718(3) 0.0486(14) Uani d 1
H H11 0.983486 0.456565 0.131170 0.058 Uiso calc 1
C C12 1.1088(8) 0.3366(5) 0.2017(3) 0.0525(15) Uani d 1
H H12 1.224866 0.349381 0.182015 0.063 Uiso calc 1
C C13 1.0808(7) 0.2528(5) 0.2612(3) 0.0588(15) Uani d 1
H H13 1.178518 0.208316 0.281210 0.071 Uiso calc 1
C C14 0.9102(7) 0.2340(5) 0.2915(3) 0.0455(12) Uani d 1
H H14 0.893503 0.177266 0.331846 0.055 Uiso calc 1
N N1 0.5623(6) 0.2963(3) 0.37830(19) 0.0346(8) Uani d 1
N N2 0.5381(6) 0.3770(3) 0.5009(2) 0.0423(10) Uani d 1
N N3 0.5407(6) 0.2617(4) 0.5075(2) 0.0455(10) Uani d 1
S S1 0.5585(2) 0.05329(10) 0.41790(8) 0.0495(4) Uani d 1

loop_
_atom_site_aniso_label
_atom_site_aniso_U_11
_atom_site_aniso_U_22
_atom_site_aniso_U_33
_atom_site_aniso_U_12
_atom_site_aniso_U_13
_atom_site_aniso_U_23
C1 0.036(2) 0.039(2) 0.039(2) 0.000(2) 0.001(3) -0.0023(19)
C2 0.040(3) 0.034(2) 0.028(2) 0.0020(19) 0.006(2) -0.0013(16)
C3 0.040(3) 0.039(2) 0.036(3) 0.000(2) 0.001(2) -0.002(2)
C4 0.057(4) 0.034(3) 0.039(3) -0.008(2) 0.001(2) 0.000(2)
C5 0.062(3) 0.026(2) 0.045(3) 0.000(2) 0.003(3) -0.003(2)
C6 0.053(3) 0.037(3) 0.051(3) 0.011(2) 0.010(3) -0.001(2)
C7 0.043(3) 0.038(2) 0.041(3) -0.001(2) 0.003(2) 0.001(2)
C8 0.039(3) 0.043(3) 0.033(2) 0.002(2) -0.007(2) -0.0043(19)
C9 0.041(3) 0.034(2) 0.032(2) -0.001(2) 0.000(2) -0.0073(19)
C10 0.056(3) 0.037(3) 0.033(3) 0.006(2) -0.007(2) 0.000(2)
C11 0.067(4) 0.048(3) 0.031(2) -0.013(3) 0.005(3) -0.001(2)
C12 0.046(4) 0.062(4) 0.050(3) -0.007(3) 0.014(3) -0.003(3)
C13 0.036(3) 0.062(3) 0.079(4) 0.010(3) 0.000(3) 0.013(3)
C14 0.043(3) 0.047(3) 0.046(3) 0.005(2) 0.004(2) 0.011(2)
N1 0.041(2) 0.0309(18) 0.0317(18) -0.0008(19) 0.0009(19) -0.0007(14)
N2 0.058(3) 0.037(2) 0.0324(19) -0.001(2) 0.005(2) -0.0029(17)
N3 0.060(3) 0.041(2) 0.036(2) -0.002(2) 0.006(2) -0.0008(17)
S1 0.0572(8) 0.0316(6) 0.0597(8) -0.0043(6) 0.0020(8) -0.0025(6)

loop_
_atom_type_symbol
_atom_type_description
_atom_type_scat_dispersion_real
_atom_type_scat_dispersion_imag
_atom_type_scat_source
C C 0.0181 0.0091 'International Tables Vol C Tables 4.2.6.8 and 6.1.1.4'
H H 0.0000 0.0000 'International Tables Vol C Tables 4.2.6.8 and 6.1.1.4'
N N 0.0311 0.0180 'International Tables Vol C Tables 4.2.6.8 and 6.1.1.4'
S S 0.3331 0.5567 'International Tables Vol C Tables 4.2.6.8 and 6.1.1.4'

loop_
_geom_angle_atom_site_label_1
_geom_angle_atom_site_label_2
_geom_angle_atom_site_label_3
_geom_angle
N1 C1 N3 106.4(4)
N1 C1 S1 131.9(3)
N3 C1 S1 121.7(3)
N1 C2 N2 100.8(3)
N1 C2 C3 112.6(4)
N2 C2 C3 109.0(4)
N1 C2 C7 111.6(4)
N2 C2 C7 108.4(4)
C3 C2 C7 113.4(3)
C4 C3 C2 111.7(4)
C4 C3 H3A 109.3
C2 C3 H3A 109.3
C4 C3 H3B 109.3
C2 C3 H3B 109.3
H3A C3 H3B 107.9
C5 C4 C3 111.7(4)
C5 C4 H4A 109.3
C3 C4 H4A 109.3
C5 C4 H4B 109.3
C3 C4 H4B 109.3
H4A C4 H4B 107.9
C6 C5 C4 111.5(4)
C6 C5 H5A 109.3
C4 C5 H5A 109.3
C6 C5 H5B 109.3
C4 C5 H5B 109.3
H5A C5 H5B 108.0
C5 C6 C7 112.2(4)
C5 C6 H6A 109.2
C7 C6 H6A 109.2
C5 C6 H6B 109.2
C7 C6 H6B 109.2
H6A C6 H6B 107.9
C2 C7 C6 111.4(4)
C2 C7 H7A 109.4
C6 C7 H7A 109.4
C2 C7 H7B 109.4
C6 C7 H7B 109.4
H7A C7 H7B 108.0
N1 C8 C9 113.9(4)
N1 C8 H8A 108.8
C9 C8 H8A 108.8
N1 C8 H8B 108.8
C9 C8 H8B 108.8
H8A C8 H8B 107.7
C14 C9 C10 118.1(5)
C14 C9 C8 121.3(4)
C10 C9 C8 120.6(4)
C11 C10 C9 120.9(5)
C11 C10 H10 119.6
C9 C10 H10 119.6
C12 C11 C10 120.3(5)
C12 C11 H11 119.9
C10 C11 H11 119.9
C11 C12 C13 119.6(5)
C11 C12 H12 120.2
C13 C12 H12 120.2
C14 C13 C12 120.8(5)
C14 C13 H13 119.6
C12 C13 H13 119.6
C13 C14 C9 120.3(5)
C13 C14 H14 119.8
C9 C14 H14 119.8
C1 N1 C8 124.3(4)
C1 N1 C2 111.0(3)
C8 N1 C2 124.7(3)
N3 N2 C2 112.1(3)
N2 N3 C1 109.7(4)

loop_
_geom_bond_atom_site_label_1
_geom_bond_atom_site_label_2
_geom_bond_distance
C1 N1 1.324(5)
C1 N3 1.481(5)
C1 S1 1.634(4)
C2 N1 1.470(5)
C2 N2 1.485(5)
C2 C3 1.527(7)
C2 C7 1.528(7)
C3 C4 1.524(6)
C3 H3A 0.9700
C3 H3B 0.9700
C4 C5 1.516(7)
C4 H4A 0.9700
C4 H4B 0.9700
C5 C6 1.512(7)
C5 H5A 0.9700
C5 H5B 0.9700
C6 C7 1.533(6)
C6 H6A 0.9700
C6 H6B 0.9700
C7 H7A 0.9700
C7 H7B 0.9700
C8 N1 1.456(5)
C8 C9 1.500(7)
C8 H8A 0.9700
C8 H8B 0.9700
C9 C14 1.386(7)
C9 C10 1.391(6)
C10 C11 1.378(8)
C10 H10 0.9300
C11 C12 1.362(8)
C11 H11 0.9300
C12 C13 1.376(7)
C12 H12 0.9300
C13 C14 1.375(7)
C13 H13 0.9300
C14 H14 0.9300
N2 N3 1.247(5)

loop_
_geom_hbond_atom_site_label_D
_geom_hbond_atom_site_label_H
_geom_hbond_atom_site_label_A
_geom_hbond_site_symmetry_A
_geom_hbond_distance_DH
_geom_hbond_distance_HA
_geom_hbond_distance_DA
_geom_hbond_angle_DHA
_geom_hbond_publ_flag
C10 H10 S1 3_655 0.93 2.87 3.779(6) 166 y

loop_
_geom_torsion_atom_site_label_1
_geom_torsion_atom_site_label_2
_geom_torsion_atom_site_label_3
_geom_torsion_atom_site_label_4
_geom_torsion
N1 C2 C3 C4 179.1(4)
N2 C2 C3 C4 -69.9(5)
C7 C2 C3 C4 51.1(5)
C2 C3 C4 C5 -53.4(5)
C3 C4 C5 C6 56.1(5)
C4 C5 C6 C7 -55.7(6)
N1 C2 C7 C6 -178.9(4)
N2 C2 C7 C6 71.0(5)
C3 C2 C7 C6 -50.3(5)
C5 C6 C7 C2 52.4(6)
N1 C8 C9 C14 54.4(6)
N1 C8 C9 C10 -126.1(4)
C14 C9 C10 C11 -0.2(7)
C8 C9 C10 C11 -179.8(4)
C9 C10 C11 C12 -0.3(7)
C10 C11 C12 C13 0.8(8)
C11 C12 C13 C14 -0.8(9)
C12 C13 C14 C9 0.3(9)
C10 C9 C14 C13 0.2(7)
C8 C9 C14 C13 179.8(5)
N3 C1 N1 C8 -179.6(4)
S1 C1 N1 C8 0.7(9)
N3 C1 N1 C2 -1.6(6)
S1 C1 N1 C2 178.8(4)
C9 C8 N1 C1 -101.8(6)
C9 C8 N1 C2 80.4(6)
N2 C2 N1 C1 1.5(5)
C3 C2 N1 C1 117.6(5)
C7 C2 N1 C1 -113.4(5)
N2 C2 N1 C8 179.6(4)
C3 C2 N1 C8 -64.4(6)
C7 C2 N1 C8 64.6(6)
N1 C2 N2 N3 -0.9(5)
C3 C2 N2 N3 -119.6(5)
C7 C2 N2 N3 116.5(5)
C2 N2 N3 C1 0.0(6)
N1 C1 N3 N2 1.0(6)
S1 C1 N3 N2 -179.3(4)

_cod_database_fobs_code 1544789
